data_7100000
loop_
_publ_author_name
G.W.V.Cave
M.C.Ferrarelli
J.L.Atwood

_publ_section_title
;
Nano-dimensions for the pyrogallol[4]arene cavity
;
_journal_name_full 'Chemical Communications'
_journal_paper_doi 10.1039/b413829e
_journal_year 2005
_chemical_formula_moiety
;
(C40H48O12) (N2C10H8)2 OC3H6
;
_chemical_formula_sum 'C63 H70 N4 O13'
_chemical_formula_weight 1091.23
_chemical_name_common
;
2,8,14,20-tetrapropyl-4,5,6,10,11,12,16,17,18,22,23,24 -
dodecahydroxycalix(4)arene bis(4-(pyridin-4-yl)pyridine) propanone
clathrate
;
_space_group_IT_number 14
_symmetry_cell_setting monoclinic
_symmetry_space_group_name_Hall '-P 2ybc'
_symmetry_space_group_name_H-M 'P 1 21/c 1'
_cell_angle_alpha 90.00
_cell_angle_beta 109.750(6)
_cell_angle_gamma 90.00
_cell_formula_units_Z 4
_cell_length_a 21.480(8)
_cell_length_b 15.086(6)
_cell_length_c 18.231(7)
_cell_measurement_temperature 173(2)
_cell_volume 5560(4)
_diffrn_ambient_temperature 173(2)
_exptl_crystal_density_diffrn 1.304
_cod_depositor_comments
;
The following automatic conversions were performed:
'_symmetry_cell_setting' value 'Monoclinic' changed to 'monoclinic'
according to '/home/saulius/struct/CIF-dictionaries/cif_core.dic'
dictionary named 'cif_core.dic' version 2.4.1 from 2010-06-29.

Automatic conversion script
Id: cif_fix_enum 1527 2010-12-29 10:47:43Z saulius 
;
_cod_original_sg_symbol_H-M 'P 21/c'
_cod_database_code 7100000

loop_
_symmetry_equiv_pos_as_xyz
'x, y, z'
'-x, y+1/2, -z+1/2'
'-x, -y, -z'
'x, -y-1/2, z-1/2'

loop_
_atom_site_label
_atom_site_type_symbol
_atom_site_fract_x
_atom_site_fract_y
_atom_site_fract_z
_atom_site_U_iso_or_equiv
_atom_site_adp_type
_atom_site_occupancy
_atom_site_symmetry_multiplicity
_atom_site_calc_flag
_atom_site_refinement_flags
_atom_site_disorder_assembly
_atom_site_disorder_group
O1 O 0.19608(16) 0.5253(2) 0.27214(19) 0.0454(9) Uani 1 1 d . . .
N1 N 0.5745(2) 0.3049(3) 0.5596(2) 0.0482(11) Uani 1 1 d . . .
C1 C 0.2919(2) 0.3716(3) 0.1992(2) 0.0314(11) Uani 1 1 d . . .
H1 H 0.2852 0.3343 0.1553 0.038 Uiso 1 1 calc R . .
O2 O 0.31511(18) 0.5259(2) 0.39206(19) 0.0499(10) Uani 1 1 d . . .
N2 N 0.6980(2) 0.3744(3) 0.9680(2) 0.0443(10) Uani 1 1 d . . .
C2 C 0.2394(2) 0.4218(3) 0.2024(2) 0.0304(11) Uani 1 1 d . . .
H2 H -0.021(3) 0.417(4) 0.227(3) 0.081(19) Uiso 1 1 d . . .
O3 O 0.41829(15) 0.4341(2) 0.38547(17) 0.0450(9) Uani 1 1 d . . .
N3 N 0.0802(2) 0.7855(3) 0.6979(2) 0.0452(10) Uani 1 1 d . . .
C3 C 0.2488(2) 0.4741(3) 0.2686(3) 0.0346(11) Uani 1 1 d . . .
H3 H 0.110(3) 0.498(3) 0.229(3) 0.072(18) Uiso 1 1 d . . .
O4 O 0.49854(15) 0.2925(2) 0.40816(19) 0.0387(8) Uani 1 1 d . . .
N4 N 0.1888(2) 0.6069(4) 0.4019(3) 0.0639(14) Uani 1 1 d . . .
C4 C 0.3084(2) 0.4749(3) 0.3270(2) 0.0359(11) Uani 1 1 d . . .
H4 H -0.020(2) 0.194(3) 0.229(3) 0.028(16) Uiso 1 1 d . . .
H6 H 0.277(6) -0.088(8) 0.445(7) 0.095(17) Uiso 1 1 d . . .
O5 O 0.50240(15) 0.1426(2) 0.49217(17) 0.0416(9) Uani 1 1 d . . .
C5 C 0.3610(2) 0.4257(3) 0.3223(2) 0.0335(11) Uani 1 1 d . . .
H5 H 0.451(2) 0.367(4) 0.399(3) 0.077(17) Uiso 1 1 d . . .
O6 O 0.42324(17) 0.0015(2) 0.43004(17) 0.0385(8) Uani 1 1 d . . .
C6 C 0.3549(2) 0.3720(3) 0.2569(2) 0.0301(11) Uani 1 1 d . . .
O7 O 0.29839(16) -0.0721(2) 0.39041(19) 0.0417(9) Uani 1 1 d . . .
C7 C 0.4114(2) 0.3166(3) 0.2526(2) 0.0342(11) Uani 1 1 d . . .
H7 H 0.4528 0.3506 0.2793 0.041 Uiso 1 1 calc R . .
O8 O 0.17219(18) -0.0643(2) 0.39522(18) 0.0480(9) Uani 1 1 d . . .
C8 C 0.4100(2) 0.2982(3) 0.1686(2) 0.0416(12) Uani 1 1 d . . .
H8A H 0.4499 0.2636 0.1712 0.050 Uiso 1 1 calc R . .
H8B H 0.3709 0.2612 0.1418 0.050 Uiso 1 1 calc R . .
O9 O 0.07502(16) 0.0202(2) 0.28511(19) 0.0409(9) Uani 1 1 d . . .
C9 C 0.4076(3) 0.3822(4) 0.1192(3) 0.0715(18) Uani 1 1 d . . .
H9A H 0.4067 0.3635 0.0668 0.086 Uiso 1 1 calc R . .
H9B H 0.3656 0.4137 0.1126 0.086 Uiso 1 1 calc R . .
O10 O 0.00547(19) 0.1720(2) 0.2193(2) 0.0424(10) Uani 1 1 d . . .
C10 C 0.4609(3) 0.4430(4) 0.1500(4) 0.092(2) Uani 1 1 d . . .
H10A H 0.4583 0.4693 0.1981 0.138 Uiso 1 1 calc R . .
H10B H 0.4578 0.4900 0.1118 0.138 Uiso 1 1 calc R . .
H10C H 0.5030 0.4117 0.1613 0.138 Uiso 1 1 calc R . .
H10 H 0.052(2) 0.064(3) 0.259(3) 0.054(17) Uiso 1 1 d . . .
O11 O -0.01515(16) 0.3509(2) 0.22944(18) 0.0442(9) Uani 1 1 d . . .
C11 C 0.3747(2) 0.1588(3) 0.2669(2) 0.0315(11) Uani 1 1 d . . .
H11 H 0.3443 0.1645 0.2154 0.038 Uiso 1 1 calc R . .
O12 O 0.06677(16) 0.4715(2) 0.19932(18) 0.0402(8) Uani 1 1 d . . .
C12 C 0.4155(2) 0.2301(3) 0.2987(2) 0.0300(11) Uani 1 1 d . . .
H12 H 0.133(3) -0.037(5) 0.390(4) 0.13(3) Uiso 1 1 d . . .
C13 C 0.4582(2) 0.2228(3) 0.3749(2) 0.0307(11) Uani 1 1 d . . .
H13 H 0.355(2) 0.510(3) 0.425(3) 0.058(17) Uiso 1 1 d . . .
C14 C 0.4591(2) 0.1447(3) 0.4164(2) 0.0316(11) Uani 1 1 d . . .
H14 H 0.387(3) -0.025(3) 0.416(3) 0.059(18) Uiso 1 1 d . . .
C15 C 0.4182(2) 0.0749(3) 0.3834(2) 0.0300(10) Uani 1 1 d . . .
H15 H 0.514(3) 0.085(4) 0.500(3) 0.10(2) Uiso 1 1 d . . .
C16 C 0.3756(2) 0.0796(3) 0.3057(2) 0.0281(10) Uani 1 1 d . . .
H16 H 0.527(3) 0.277(4) 0.459(4) 0.11(2) Uiso 1 1 d . . .
C17 C 0.3337(2) 0.0007(3) 0.2654(2) 0.0305(11) Uani 1 1 d . . .
H17 H 0.3545 -0.0530 0.2959 0.037 Uiso 1 1 calc R . .
C18 C 0.3343(2) -0.0136(3) 0.1822(2) 0.0405(12) Uani 1 1 d . . .
H18A H 0.3067 -0.0660 0.1599 0.049 Uiso 1 1 calc R . .
H18B H 0.3132 0.0384 0.1503 0.049 Uiso 1 1 calc R . .
H18 H 0.208(3) 0.557(4) 0.318(4) 0.09(2) Uiso 1 1 d . . .
C19 C 0.4007(3) -0.0269(4) 0.1746(3) 0.0629(16) Uani 1 1 d . . .
H19A H 0.4195 -0.0834 0.2001 0.076 Uiso 1 1 calc R . .
H19B H 0.4304 0.0215 0.2025 0.076 Uiso 1 1 calc R . .
C20 C 0.3994(3) -0.0288(5) 0.0909(3) 0.092(2) Uani 1 1 d . . .
H20A H 0.3719 -0.0784 0.0634 0.138 Uiso 1 1 calc R . .
H20B H 0.4445 -0.0364 0.0902 0.138 Uiso 1 1 calc R . .
H20C H 0.3811 0.0270 0.0651 0.138 Uiso 1 1 calc R . .
C21 C 0.2136(2) 0.0503(3) 0.2123(2) 0.0303(11) Uani 1 1 d . . .
H21 H 0.2237 0.0776 0.1707 0.036 Uiso 1 1 calc R . .
C22 C 0.2641(2) 0.0066(3) 0.2686(2) 0.0277(10) Uani 1 1 d . . .
C23 C 0.2491(2) -0.0297(3) 0.3318(2) 0.0331(11) Uani 1 1 d . . .
C24 C 0.1858(2) -0.0243(3) 0.3336(2) 0.0327(11) Uani 1 1 d . . .
C25 C 0.1367(2) 0.0194(3) 0.2763(2) 0.0306(11) Uani 1 1 d . . .
C26 C 0.1492(2) 0.0569(3) 0.2125(2) 0.0280(10) Uani 1 1 d . . .
C27 C 0.0942(2) 0.1036(3) 0.1485(2) 0.0311(11) Uani 1 1 d . . .
H27 H 0.0518 0.0767 0.1491 0.037 Uiso 1 1 calc R . .
C28 C 0.0979(2) 0.0847(3) 0.0669(2) 0.0376(12) Uani 1 1 d . . .
H28A H 0.1381 0.1131 0.0628 0.045 Uiso 1 1 calc R . .
H28B H 0.1021 0.0200 0.0609 0.045 Uiso 1 1 calc R . .
C29 C 0.0389(2) 0.1176(3) 0.0019(2) 0.0496(14) Uani 1 1 d . . .
H29A H 0.0361 0.1828 0.0060 0.060 Uiso 1 1 calc R . .
H29B H -0.0016 0.0918 0.0074 0.060 Uiso 1 1 calc R . .
C30 C 0.0417(3) 0.0942(4) -0.0776(3) 0.0759(19) Uani 1 1 d . . .
H30A H 0.0788 0.1254 -0.0859 0.114 Uiso 1 1 calc R . .
H30B H 0.0003 0.1119 -0.1179 0.114 Uiso 1 1 calc R . .
H30C H 0.0479 0.0301 -0.0806 0.114 Uiso 1 1 calc R . .
C31 C 0.1303(2) 0.2636(3) 0.1474(2) 0.0310(11) Uani 1 1 d . . .
H31 H 0.1630 0.2429 0.1272 0.037 Uiso 1 1 calc R . .
C32 C 0.0901(2) 0.2015(3) 0.1648(2) 0.0291(10) Uani 1 1 d . . .
C33 C 0.0431(2) 0.2329(3) 0.1962(2) 0.0321(11) Uani 1 1 d . . .
C34 C 0.0351(2) 0.3234(3) 0.2039(2) 0.0327(11) Uani 1 1 d . . .
C35 C 0.0772(2) 0.3830(3) 0.1865(2) 0.0307(11) Uani 1 1 d . . .
C36 C 0.1258(2) 0.3536(3) 0.1574(2) 0.0280(10) Uani 1 1 d . . .
C37 C 0.1723(2) 0.4189(3) 0.1376(2) 0.0297(10) Uani 1 1 d . . .
H37 H 0.1522 0.4792 0.1349 0.036 Uiso 1 1 calc R . .
C38 C 0.1769(2) 0.3994(3) 0.0567(2) 0.0379(12) Uani 1 1 d . . .
H38A H 0.2077 0.4425 0.0464 0.045 Uiso 1 1 calc R . .
H38B H 0.1960 0.3395 0.0576 0.045 Uiso 1 1 calc R . .
C39 C 0.1116(2) 0.4037(3) -0.0095(3) 0.0497(14) Uani 1 1 d . . .
H39A H 0.1195 0.3933 -0.0592 0.060 Uiso 1 1 calc R . .
H39B H 0.0826 0.3555 -0.0029 0.060 Uiso 1 1 calc R . .
C40 C 0.0766(3) 0.4901(5) -0.0143(3) 0.087(2) Uani 1 1 d . . .
H40A H 0.0551 0.4918 0.0253 0.130 Uiso 1 1 calc R . .
H40B H 0.0432 0.4966 -0.0661 0.130 Uiso 1 1 calc R . .
H40C H 0.1086 0.5387 -0.0051 0.130 Uiso 1 1 calc R . .
C41 C 0.6330(3) 0.2728(4) 0.6020(3) 0.0587(15) Uani 1 1 d . . .
H41 H 0.6575 0.2412 0.5759 0.070 Uiso 1 1 calc R . .
C42 C 0.6607(3) 0.2826(3) 0.6826(3) 0.0588(15) Uani 1 1 d . . .
H42 H 0.7031 0.2587 0.7101 0.071 Uiso 1 1 calc R . .
C43 C 0.6255(2) 0.3275(3) 0.7216(3) 0.0412(12) Uani 1 1 d . . .
C44 C 0.5651(2) 0.3613(4) 0.6771(3) 0.0520(14) Uani 1 1 d . . .
H44 H 0.5395 0.3936 0.7015 0.062 Uiso 1 1 calc R . .
C45 C 0.5411(3) 0.3488(4) 0.5975(3) 0.0519(14) Uani 1 1 d . . .
H45 H 0.4990 0.3725 0.5685 0.062 Uiso 1 1 calc R . .
C46 C 0.7379(2) 0.3751(3) 0.9253(3) 0.0468(13) Uani 1 1 d . . .
H46 H 0.7835 0.3871 0.9513 0.056 Uiso 1 1 calc R . .
C47 C 0.7175(2) 0.3596(3) 0.8463(3) 0.0430(12) Uani 1 1 d . . .
H47 H 0.7482 0.3616 0.8192 0.052 Uiso 1 1 calc R . .
C48 C 0.6515(2) 0.3411(3) 0.8070(3) 0.0429(12) Uani 1 1 d . . .
C49 C 0.6100(3) 0.3385(4) 0.8512(3) 0.0610(17) Uani 1 1 d . . .
H49 H 0.5644 0.3250 0.8274 0.073 Uiso 1 1 calc R . .
C50 C 0.6359(3) 0.3558(4) 0.9299(3) 0.0605(16) Uani 1 1 d . . .
H50 H 0.6065 0.3540 0.9587 0.073 Uiso 1 1 calc R . .
C51 C 0.1240(3) 0.7200(4) 0.7115(3) 0.0527(14) Uani 1 1 d . . .
H51 H 0.1389 0.6951 0.7624 0.063 Uiso 1 1 calc R . .
C52 C 0.1494(2) 0.6856(3) 0.6579(3) 0.0464(13) Uani 1 1 d . . .
H52 H 0.1815 0.6396 0.6721 0.056 Uiso 1 1 calc R . .
C53 C 0.1272(2) 0.7194(3) 0.5820(3) 0.0388(12) Uani 1 1 d . A .
C54 C 0.0816(2) 0.7885(3) 0.5670(3) 0.0437(13) Uani 1 1 d . . .
H54 H 0.0650 0.8145 0.5166 0.052 Uiso 1 1 calc R . .
C55 C 0.0610(2) 0.8189(3) 0.6267(3) 0.0495(14) Uani 1 1 d . . .
H55 H 0.0309 0.8672 0.6158 0.059 Uiso 1 1 calc R . .
C56 C 0.1499(2) 0.6820(3) 0.5188(3) 0.0413(12) Uani 1 1 d . . .
C61 C 0.1949(5) 0.2247(9) -0.1241(7) 0.222(7) Uani 1 1 d . . .
H61A H 0.1792 0.1653 -0.1431 0.334 Uiso 1 1 calc R . .
H61B H 0.2064 0.2570 -0.1644 0.334 Uiso 1 1 calc R . .
H61C H 0.1599 0.2567 -0.1118 0.334 Uiso 1 1 calc R . .
C62 C 0.2527(4) 0.2176(6) -0.0546(5) 0.097(2) Uani 1 1 d . . .
C63 C 0.3121(5) 0.2433(9) -0.0610(7) 0.223(7) Uani 1 1 d . . .
H63A H 0.3273 0.2978 -0.0311 0.335 Uiso 1 1 calc R . .
H63B H 0.3063 0.2540 -0.1159 0.335 Uiso 1 1 calc R . .
H63C H 0.3449 0.1963 -0.0405 0.335 Uiso 1 1 calc R . .
O64 O 0.2511(3) 0.1895(5) 0.0076(4) 0.151(2) Uani 1 1 d . . .
C57A C 0.1375(7) 0.7222(9) 0.4517(7) 0.056(4) Uani 0.50 1 d P A 1
H57A H 0.1160 0.7782 0.4425 0.067 Uiso 0.50 1 calc PR A 1
C58A C 0.1560(10) 0.6819(12) 0.3953(10) 0.071(6) Uani 0.50 1 d P A 1
H58A H 0.1440 0.7110 0.3463 0.085 Uiso 0.50 1 calc PR A 1
C59A C 0.1983(6) 0.5629(8) 0.4722(6) 0.053(3) Uani 0.50 1 d P A 1
H59A H 0.2166 0.5049 0.4791 0.064 Uiso 0.50 1 calc PR A 1
C60A C 0.1820(5) 0.6009(7) 0.5315(6) 0.042(3) Uani 0.50 1 d P A 1
H60A H 0.1925 0.5720 0.5805 0.050 Uiso 0.50 1 calc PR A 1
C57B C 0.1097(6) 0.6718(11) 0.4399(7) 0.061(4) Uani 0.50 1 d P A 2
H57B H 0.0653 0.6925 0.4230 0.073 Uiso 0.50 1 calc PR A 2
C58B C 0.1342(8) 0.6321(12) 0.3869(10) 0.064(5) Uani 0.50 1 d P A 2
H58B H 0.1050 0.6248 0.3349 0.077 Uiso 0.50 1 calc PR A 2
C59B C 0.2371(7) 0.6256(12) 0.4750(8) 0.099(6) Uani 0.50 1 d P A 2
H59B H 0.2824 0.6128 0.4843 0.119 Uiso 0.50 1 calc PR A 2
C60B C 0.2176(7) 0.6621(10) 0.5317(7) 0.084(4) Uani 0.50 1 d P A 2
H60B H 0.2498 0.6747 0.5810 0.100 Uiso 0.50 1 calc PR A 2

loop_
_atom_site_aniso_label
_atom_site_aniso_U_11
_atom_site_aniso_U_22
_atom_site_aniso_U_33
_atom_site_aniso_U_23
_atom_site_aniso_U_13
_atom_site_aniso_U_12
O1 0.051(2) 0.046(2) 0.0349(19) -0.0119(17) 0.0081(17) 0.0058(17)
N1 0.064(3) 0.045(3) 0.028(2) -0.003(2) 0.006(2) -0.010(2)
C1 0.042(3) 0.031(3) 0.019(2) 0.0042(19) 0.008(2) -0.004(2)
O2 0.055(2) 0.055(2) 0.0313(19) -0.0141(17) 0.0040(18) 0.0080(19)
N2 0.046(3) 0.061(3) 0.025(2) -0.0022(19) 0.011(2) -0.005(2)
C2 0.042(3) 0.025(2) 0.023(2) 0.0045(19) 0.010(2) -0.004(2)
O3 0.044(2) 0.045(2) 0.0352(19) -0.0062(16) -0.0002(16) -0.0015(17)
N3 0.055(3) 0.042(3) 0.039(2) 0.008(2) 0.017(2) 0.000(2)
C3 0.041(3) 0.029(3) 0.037(3) 0.002(2) 0.016(2) 0.007(2)
O4 0.0398(19) 0.038(2) 0.0312(18) 0.0001(16) 0.0022(15) -0.0032(16)
N4 0.053(3) 0.089(4) 0.044(3) -0.018(3) 0.009(2) 0.020(3)
C4 0.047(3) 0.034(3) 0.022(2) -0.001(2) 0.006(2) -0.003(2)
O5 0.043(2) 0.042(2) 0.0283(18) 0.0029(16) -0.0033(15) -0.0017(17)
C5 0.033(3) 0.032(3) 0.029(3) 0.004(2) 0.003(2) -0.002(2)
O6 0.041(2) 0.038(2) 0.0282(18) 0.0088(15) 0.0007(16) -0.0028(17)
C6 0.041(3) 0.028(3) 0.022(2) 0.0015(19) 0.012(2) -0.008(2)
O7 0.039(2) 0.048(2) 0.0325(18) 0.0134(16) 0.0052(16) 0.0102(16)
C7 0.037(3) 0.035(3) 0.033(3) 0.004(2) 0.016(2) -0.003(2)
O8 0.051(2) 0.059(2) 0.037(2) 0.0197(17) 0.0192(18) 0.0062(19)
C8 0.049(3) 0.051(3) 0.030(3) 0.008(2) 0.020(2) -0.004(2)
O9 0.041(2) 0.044(2) 0.040(2) 0.0117(17) 0.0167(17) 0.0021(17)
C9 0.087(5) 0.082(5) 0.058(4) 0.008(3) 0.041(4) -0.016(4)
O10 0.050(2) 0.038(2) 0.049(2) 0.0004(16) 0.030(2) 0.0018(19)
C10 0.120(6) 0.097(5) 0.069(4) 0.009(4) 0.045(4) -0.029(5)
O11 0.052(2) 0.039(2) 0.050(2) -0.0047(17) 0.0282(18) 0.0040(17)
C11 0.033(3) 0.036(3) 0.026(2) 0.000(2) 0.010(2) -0.001(2)
O12 0.044(2) 0.033(2) 0.0426(19) -0.0005(15) 0.0138(17) 0.0036(16)
C12 0.027(2) 0.039(3) 0.026(2) -0.002(2) 0.012(2) 0.000(2)
C13 0.029(3) 0.034(3) 0.026(2) -0.003(2) 0.007(2) -0.003(2)
C14 0.033(3) 0.040(3) 0.018(2) 0.001(2) 0.0035(19) 0.006(2)
C15 0.037(3) 0.029(3) 0.023(2) 0.005(2) 0.008(2) 0.003(2)
C16 0.027(2) 0.034(3) 0.026(2) 0.003(2) 0.012(2) 0.001(2)
C17 0.039(3) 0.029(3) 0.022(2) 0.0028(19) 0.008(2) 0.002(2)
C18 0.047(3) 0.045(3) 0.030(3) -0.007(2) 0.014(2) 0.002(2)
C19 0.066(4) 0.081(4) 0.043(3) -0.004(3) 0.019(3) 0.017(3)
C20 0.101(5) 0.136(6) 0.043(4) -0.004(4) 0.031(4) 0.040(5)
C21 0.042(3) 0.027(3) 0.024(2) 0.0011(19) 0.013(2) -0.003(2)
C22 0.036(3) 0.023(2) 0.022(2) -0.0010(19) 0.006(2) -0.005(2)
C23 0.041(3) 0.028(3) 0.025(2) 0.006(2) 0.004(2) 0.006(2)
C24 0.041(3) 0.034(3) 0.025(2) 0.005(2) 0.012(2) -0.001(2)
C25 0.031(3) 0.032(3) 0.030(2) 0.001(2) 0.010(2) -0.003(2)
C26 0.034(3) 0.022(2) 0.024(2) -0.0018(19) 0.006(2) -0.003(2)
C27 0.030(2) 0.033(3) 0.028(2) 0.005(2) 0.007(2) 0.000(2)
C28 0.050(3) 0.035(3) 0.022(2) 0.002(2) 0.006(2) 0.000(2)
C29 0.061(3) 0.054(3) 0.026(3) -0.002(2) 0.003(2) 0.005(3)
C30 0.084(4) 0.100(5) 0.034(3) 0.002(3) 0.007(3) 0.007(4)
C31 0.032(3) 0.034(3) 0.025(2) 0.001(2) 0.008(2) 0.002(2)
C32 0.033(3) 0.029(3) 0.023(2) 0.002(2) 0.007(2) 0.004(2)
C33 0.040(3) 0.028(3) 0.027(2) 0.006(2) 0.009(2) -0.001(2)
C34 0.037(3) 0.031(3) 0.031(3) 0.000(2) 0.013(2) 0.003(2)
C35 0.041(3) 0.022(2) 0.026(2) -0.0012(19) 0.006(2) 0.006(2)
C36 0.030(2) 0.031(3) 0.019(2) -0.0005(19) 0.0029(19) 0.004(2)
C37 0.035(3) 0.032(3) 0.021(2) 0.0020(19) 0.008(2) 0.004(2)
C38 0.051(3) 0.037(3) 0.024(2) 0.002(2) 0.010(2) 0.004(2)
C39 0.058(3) 0.053(4) 0.030(3) 0.010(2) 0.006(3) 0.003(3)
C40 0.082(5) 0.120(6) 0.048(4) 0.005(4) 0.009(3) 0.000(4)
C41 0.078(4) 0.061(4) 0.032(3) -0.008(3) 0.011(3) 0.016(3)
C42 0.078(4) 0.055(4) 0.036(3) -0.006(3) 0.009(3) 0.013(3)
C43 0.048(3) 0.044(3) 0.025(3) -0.002(2) 0.003(2) -0.009(3)
C44 0.049(3) 0.072(4) 0.037(3) -0.003(3) 0.016(3) -0.012(3)
C45 0.052(3) 0.069(4) 0.026(3) -0.002(3) 0.003(3) -0.007(3)
C46 0.047(3) 0.055(3) 0.034(3) -0.005(2) 0.008(3) -0.004(3)
C47 0.047(3) 0.051(3) 0.031(3) -0.005(2) 0.013(2) 0.003(3)
C48 0.050(3) 0.049(3) 0.027(3) -0.003(2) 0.010(2) -0.007(3)
C49 0.049(3) 0.106(5) 0.026(3) -0.010(3) 0.009(3) -0.029(3)
C50 0.051(3) 0.102(5) 0.031(3) -0.005(3) 0.018(3) -0.021(3)
C51 0.060(4) 0.058(4) 0.040(3) 0.017(3) 0.016(3) 0.008(3)
C52 0.050(3) 0.044(3) 0.044(3) 0.015(3) 0.015(3) 0.010(3)
C53 0.041(3) 0.032(3) 0.041(3) 0.002(2) 0.010(2) 0.000(2)
C54 0.055(3) 0.042(3) 0.034(3) 0.002(2) 0.014(2) 0.003(3)
C55 0.057(3) 0.038(3) 0.049(3) -0.005(3) 0.012(3) 0.009(3)
C56 0.042(3) 0.040(3) 0.037(3) 0.000(2) 0.006(2) 0.004(2)
C61 0.164(11) 0.324(19) 0.142(10) -0.043(11) 0.003(9) -0.013(11)
C62 0.110(7) 0.113(7) 0.088(6) -0.018(5) 0.057(6) -0.005(5)
C63 0.193(11) 0.310(17) 0.239(13) -0.165(12) 0.168(11) -0.138(11)
O64 0.156(6) 0.158(6) 0.160(6) 0.040(5) 0.081(5) 0.022(4)
C57A 0.083(11) 0.049(9) 0.031(7) 0.000(7) 0.014(7) 0.030(7)
C58A 0.098(15) 0.083(13) 0.029(8) 0.011(9) 0.018(9) 0.037(11)
C59A 0.069(8) 0.056(8) 0.040(7) 0.008(6) 0.026(6) 0.023(7)
C60A 0.048(7) 0.041(7) 0.049(7) 0.011(5) 0.034(6) 0.009(5)
C57B 0.042(8) 0.109(13) 0.028(7) -0.002(8) 0.007(6) 0.019(8)
C58B 0.045(10) 0.104(15) 0.038(7) -0.011(10) 0.008(7) 0.037(10)
C59B 0.076(10) 0.130(14) 0.074(10) -0.059(10) 0.000(8) 0.030(10)
C60B 0.078(10) 0.109(12) 0.052(8) -0.024(8) 0.006(7) 0.040(9)

loop_
_geom_bond_atom_site_label_1
_geom_bond_atom_site_label_2
_geom_bond_distance
_geom_bond_site_symmetry_2
_geom_bond_publ_flag
O1 C3 1.390(5) . ?
N1 C41 1.324(6) . ?
N1 C45 1.328(6) . ?
C1 C2 1.376(6) . ?
C1 C6 1.405(6) . ?
O2 C4 1.381(5) . ?
N2 C50 1.309(6) . ?
N2 C46 1.338(6) . ?
C2 C3 1.398(6) . ?
C2 C37 1.525(6) . ?
O3 C5 1.378(5) . ?
N3 C55 1.321(6) . ?
N3 C51 1.328(6) . ?
C3 C4 1.362(6) . ?
O4 C13 1.368(5) . ?
N4 C58B 1.173(17) . ?
N4 C58A 1.317(18) . ?
N4 C59A 1.396(11) . ?
N4 C59B 1.414(13) . ?
C4 C5 1.377(6) . ?
O5 C14 1.380(5) . ?
C5 C6 1.410(6) . ?
O6 C15 1.378(5) . ?
C6 C7 1.499(6) . ?
O7 C23 1.381(5) . ?
C7 C12 1.538(6) . ?
C7 C8 1.547(6) . ?
O8 C24 1.391(5) . ?
C8 C9 1.545(7) . ?
O9 C25 1.388(5) . ?
C9 C10 1.426(8) . ?
O10 C33 1.380(5) . ?
O11 C34 1.375(5) . ?
C11 C16 1.384(6) . ?
C11 C12 1.386(6) . ?
O12 C35 1.386(5) . ?
C12 C13 1.387(6) . ?
C13 C14 1.397(6) . ?
C14 C15 1.373(6) . ?
C15 C16 1.406(5) . ?
C16 C17 1.523(6) . ?
C17 C22 1.518(6) . ?
C17 C18 1.536(6) . ?
C18 C19 1.493(7) . ?
C19 C20 1.516(7) . ?
C21 C22 1.383(6) . ?
C21 C26 1.389(6) . ?
C22 C23 1.407(6) . ?
C23 C24 1.374(6) . ?
C24 C25 1.375(6) . ?
C25 C26 1.399(6) . ?
C26 C27 1.522(6) . ?
C27 C32 1.516(6) . ?
C27 C28 1.543(6) . ?
C28 C29 1.497(6) . ?
C29 C30 1.514(7) . ?
C31 C36 1.378(6) . ?
C31 C32 1.383(6) . ?
C32 C33 1.399(6) . ?
C33 C34 1.390(6) . ?
C34 C35 1.386(6) . ?
C35 C36 1.394(6) . ?
C36 C37 1.530(6) . ?
C37 C38 1.540(6) . ?
C38 C39 1.511(6) . ?
C39 C40 1.492(8) . ?
C41 C42 1.394(7) . ?
C42 C43 1.379(7) . ?
C43 C44 1.375(7) . ?
C43 C48 1.480(6) . ?
C44 C45 1.380(6) . ?
C46 C47 1.377(6) . ?
C47 C48 1.382(6) . ?
C48 C49 1.389(7) . ?
C49 C50 1.377(6) . ?
C51 C52 1.373(7) . ?
C52 C53 1.398(6) . ?
C53 C54 1.394(6) . ?
C53 C56 1.504(6) . ?
C54 C55 1.384(6) . ?
C56 C57A 1.309(13) . ?
C56 C60A 1.386(11) . ?
C56 C57B 1.415(13) . ?
C56 C60B 1.426(14) . ?
C61 C62 1.449(11) . ?
C62 O64 1.222(8) . ?
C62 C63 1.374(11) . ?
C57A C58A 1.36(2) . ?
C59A C60A 1.369(14) . ?
C57B C58B 1.38(2) . ?
C59B C60B 1.355(17) . ?
